data_7207707
loop_
_publ_author_name
'Zhang, Huabin'
'Zhang, Mingjian'
'Tian, Chongbin'
'Li, Ning'
'Lin, Ping'
'Li, Zhihua'
'Du, Shaowu'

_publ_section_title
;
 An effective method for the synthesis of 3D inorganic Ln(iii)--K(i)
 sulfate open frameworks with unusually high thermal stability: in situ
 generation of sulfate anions
;
_journal_issue 14
_journal_name_full 'Journal of Materials Chemistry'
_journal_page_first 6831
_journal_paper_doi 10.1039/c2jm16779d
_journal_volume 22
_journal_year 2012
_chemical_formula_sum 'C0 H2 K O9 S2 Sm'
_chemical_formula_weight 399.59
_chemical_name_systematic
;
?
;
_space_group_IT_number 14
_symmetry_space_group_name_Hall '-P 2ybc'
_symmetry_space_group_name_H-M 'P 1 21/c 1'
_atom_sites_solution_hydrogens geom
_atom_sites_solution_primary direct
_atom_sites_solution_secondary difmap
_audit_creation_method SHELXL-97
_cell_angle_alpha 90.00
_cell_angle_beta 118.938(7)
_cell_angle_gamma 90.00
_cell_formula_units_Z 4
_cell_length_a 10.0693(15)
_cell_length_b 8.4668(8)
_cell_length_c 10.377(3)
_cell_measurement_reflns_used 2368
_cell_measurement_temperature 293(2)
_cell_measurement_theta_max 27.4817
_cell_measurement_theta_min 3.3362
_cell_volume 774.2(3)
_computing_structure_refinement 'SHELXL-97 (Sheldrick, 1997)'
_computing_structure_solution 'SHELXS-97 (Sheldrick, 1990)'
_diffrn_ambient_temperature 293(2)
_diffrn_measured_fraction_theta_full 0.980
_diffrn_measured_fraction_theta_max 0.980
_diffrn_measurement_device_type
;
Mercury70 (2x2 bin mode)
;
_diffrn_measurement_method CCD_Profile_fitting
_diffrn_radiation_monochromator graphite
_diffrn_radiation_source 'fine-focus sealed tube'
_diffrn_radiation_type MoK\a
_diffrn_radiation_wavelength 0.71073
_diffrn_reflns_av_R_equivalents 0.0219
_diffrn_reflns_av_sigmaI/netI 0.0203
_diffrn_reflns_limit_h_max 11
_diffrn_reflns_limit_h_min -11
_diffrn_reflns_limit_k_max 10
_diffrn_reflns_limit_k_min -10
_diffrn_reflns_limit_l_max 11
_diffrn_reflns_limit_l_min -12
_diffrn_reflns_number 4618
_diffrn_reflns_theta_full 24.99
_diffrn_reflns_theta_max 24.99
_diffrn_reflns_theta_min 3.29
_exptl_absorpt_coefficient_mu 8.683
_exptl_absorpt_correction_T_max 1.0000
_exptl_absorpt_correction_T_min 0.5969
_exptl_absorpt_correction_type multi-scan
_exptl_crystal_colour pale-yellow
_exptl_crystal_density_diffrn 3.428
_exptl_crystal_density_method 'not measured'
_exptl_crystal_description PRISM
_exptl_crystal_F_000 748
_exptl_crystal_size_max 0.35
_exptl_crystal_size_mid 0.15
_exptl_crystal_size_min 0.05
_refine_diff_density_max 1.045
_refine_diff_density_min -0.883
_refine_diff_density_rms 0.156
_refine_ls_extinction_method none
_refine_ls_goodness_of_fit_ref 1.078
_refine_ls_hydrogen_treatment constr
_refine_ls_matrix_type full
_refine_ls_number_parameters 118
_refine_ls_number_reflns 1334
_refine_ls_number_restraints 0
_refine_ls_restrained_S_all 1.078
_refine_ls_R_factor_all 0.0219
_refine_ls_R_factor_gt 0.0210
_refine_ls_shift/su_max 0.014
_refine_ls_shift/su_mean 0.002
_refine_ls_structure_factor_coef Fsqd
_refine_ls_weighting_details 'calc w=1/[\s^2^(Fo^2^)+(0.0344P)^2^+1.4643P] where P=(Fo^2^+2Fc^2^)/3'
_refine_ls_weighting_scheme calc
_refine_ls_wR_factor_gt 0.0542
_refine_ls_wR_factor_ref 0.0548
_reflns_number_gt 1287
_reflns_number_total 1334
_reflns_threshold_expression >2sigma(I)
_cod_data_source_file c2jm16779d.txt
_cod_data_source_block 1
_cod_depositor_comments
;
The following automatic conversions were performed:

'_exptl_absorpt_correction_type' value 'Multi-scan' changed to
'multi-scan' according to
/home/saulius/struct/CIF-dictionaries/cif_core.dic dictionary named
'cif_core.dic' version 2.4.1 from
2010-06-29.

'_refine_ls_hydrogen_treatment' value 'CONSTR' changed
to 'constr' according to
/home/saulius/struct/CIF-dictionaries/cif_core.dic dictionary named
'cif_core.dic' version 2.4.1 from 2010-06-29.

Automatic conversion script
Id: cif_fix_values 1715 2011-07-08 13:25:40Z adriana 
;
_cod_original_cell_volume 774.2(2)
_cod_original_sg_symbol_H-M P2(1)/C
_cod_database_code 7207707

loop_
_symmetry_equiv_pos_as_xyz
'x, y, z'
'-x, y+1/2, -z+1/2'
'-x, -y, -z'
'x, -y-1/2, z-1/2'

loop_
_atom_site_label
_atom_site_type_symbol
_atom_site_fract_x
_atom_site_fract_y
_atom_site_fract_z
_atom_site_U_iso_or_equiv
_atom_site_adp_type
_atom_site_occupancy
_atom_site_symmetry_multiplicity
_atom_site_calc_flag
_atom_site_refinement_flags
Sm1 Sm 0.76135(2) 0.15528(2) 0.03236(2) 0.01122(11) Uani 1 1 d .
K1 K 1.28592(11) 0.18486(13) 0.30768(12) 0.0248(2) Uani 1 1 d .
S1 S 0.98632(12) 0.18683(13) -0.10996(13) 0.0152(2) Uani 1 1 d .
S2 S 0.54979(11) 0.13220(12) 0.17756(12) 0.0117(2) Uani 1 1 d .
O1 O 1.0371(5) 0.2510(4) 0.0357(4) 0.0467(11) Uani 1 1 d .
O2 O 0.8419(4) 0.1046(5) -0.1511(4) 0.0344(9) Uani 1 1 d .
O3 O 0.9585(4) 0.3140(4) -0.2179(4) 0.0205(7) Uani 1 1 d .
O4 O 1.0961(3) 0.0792(4) -0.1167(4) 0.0220(7) Uani 1 1 d .
O5 O 0.5543(3) 0.2463(4) 0.0716(3) 0.0205(7) Uani 1 1 d .
O6 O 0.6737(3) 0.0192(4) 0.2108(4) 0.0213(7) Uani 1 1 d .
O7 O 0.4015(3) 0.0536(4) 0.1127(4) 0.0222(7) Uani 1 1 d .
O8 O 0.5716(3) 0.2123(4) 0.3114(3) 0.0182(6) Uani 1 1 d .
O9W O 0.8115(4) 0.4481(4) 0.0393(4) 0.0281(8) Uani 1 1 d .
H1A H 0.8687 0.4836 0.0068 0.034 Uiso 1 1 d R
H1B H 0.7712 0.5112 0.0742 0.034 Uiso 1 1 d R

loop_
_atom_site_aniso_label
_atom_site_aniso_U_11
_atom_site_aniso_U_22
_atom_site_aniso_U_33
_atom_site_aniso_U_23
_atom_site_aniso_U_13
_atom_site_aniso_U_12
Sm1 0.01196(15) 0.00910(15) 0.00808(17) -0.00029(7) 0.00126(11) 0.00091(7)
K1 0.0224(5) 0.0283(5) 0.0210(6) -0.0014(4) 0.0083(4) -0.0035(4)
S1 0.0202(5) 0.0153(5) 0.0106(6) 0.0046(4) 0.0077(4) 0.0082(4)
S2 0.0118(5) 0.0137(5) 0.0082(6) -0.0033(4) 0.0037(4) -0.0030(4)
O1 0.087(3) 0.032(2) 0.0109(19) 0.0004(16) 0.016(2) 0.025(2)
O2 0.0276(19) 0.042(2) 0.043(2) 0.0105(18) 0.0241(18) 0.0009(16)
O3 0.0249(16) 0.0180(15) 0.0143(17) 0.0059(13) 0.0059(14) 0.0043(13)
O4 0.0238(16) 0.0178(16) 0.0253(19) 0.0031(13) 0.0126(14) 0.0100(13)
O5 0.0249(16) 0.0229(16) 0.0158(17) 0.0046(13) 0.0115(14) 0.0014(13)
O6 0.0186(15) 0.0189(16) 0.0250(18) -0.0012(14) 0.0095(14) 0.0037(12)
O7 0.0166(15) 0.0245(16) 0.0226(18) -0.0108(14) 0.0071(13) -0.0086(12)
O8 0.0191(15) 0.0232(16) 0.0104(16) -0.0066(13) 0.0057(13) -0.0055(13)
O9W 0.0308(18) 0.0199(17) 0.037(2) -0.0045(15) 0.0194(16) -0.0071(14)

loop_
_atom_type_symbol
_atom_type_description
_atom_type_scat_dispersion_real
_atom_type_scat_dispersion_imag
_atom_type_scat_source
C C 0.0033 0.0016 'International Tables Vol C Tables 4.2.6.8 and 6.1.1.4'
H H 0.0000 0.0000 'International Tables Vol C Tables 4.2.6.8 and 6.1.1.4'
O O 0.0106 0.0060 'International Tables Vol C Tables 4.2.6.8 and 6.1.1.4'
S S 0.1246 0.1234 'International Tables Vol C Tables 4.2.6.8 and 6.1.1.4'
Sm Sm -0.1638 3.4418 'International Tables Vol C Tables 4.2.6.8 and 6.1.1.4'
K K 0.2009 0.2494 'International Tables Vol C Tables 4.2.6.8 and 6.1.1.4'

loop_
_geom_angle_atom_site_label_1
_geom_angle_atom_site_label_2
_geom_angle_atom_site_label_3
_geom_angle
_geom_angle_site_symmetry_1
_geom_angle_site_symmetry_3
O4 Sm1 O7 73.68(12) 3_755 3_655
O4 Sm1 O3 69.69(11) 3_755 4_566
O7 Sm1 O3 135.98(11) 3_655 4_566
O4 Sm1 O8 142.87(11) 3_755 4_565
O7 Sm1 O8 76.16(11) 3_655 4_565
O3 Sm1 O8 146.14(10) 4_566 4_565
O4 Sm1 O5 128.46(10) 3_755 .
O7 Sm1 O5 87.55(10) 3_655 .
O3 Sm1 O5 96.49(11) 4_566 .
O8 Sm1 O5 70.52(10) 4_565 .
O4 Sm1 O2 76.63(12) 3_755 .
O7 Sm1 O2 76.36(12) 3_655 .
O3 Sm1 O2 116.64(12) 4_566 .
O8 Sm1 O2 75.63(11) 4_565 .
O5 Sm1 O2 145.13(11) . .
O4 Sm1 O9W 137.68(11) 3_755 .
O7 Sm1 O9W 144.38(11) 3_655 .
O3 Sm1 O9W 79.23(11) 4_566 .
O8 Sm1 O9W 68.24(11) 4_565 .
O5 Sm1 O9W 81.95(11) . .
O2 Sm1 O9W 93.30(12) . .
O4 Sm1 O6 74.04(10) 3_755 .
O7 Sm1 O6 76.13(10) 3_655 .
O3 Sm1 O6 71.05(10) 4_566 .
O8 Sm1 O6 118.72(9) 4_565 .
O5 Sm1 O6 54.78(9) . .
O2 Sm1 O6 144.24(11) . .
O9W Sm1 O6 122.24(10) . .
O4 Sm1 O1 79.73(10) 3_755 .
O7 Sm1 O1 125.53(10) 3_655 .
O3 Sm1 O1 70.55(11) 4_566 .
O8 Sm1 O1 101.21(10) 4_565 .
O5 Sm1 O1 143.95(11) . .
O2 Sm1 O1 51.38(11) . .
O9W Sm1 O1 62.90(10) . .
O6 Sm1 O1 139.02(10) . .
O4 Sm1 S2 101.62(8) 3_755 .
O7 Sm1 S2 80.71(8) 3_655 .
O3 Sm1 S2 83.54(8) 4_566 .
O8 Sm1 S2 94.30(7) 4_565 .
O5 Sm1 S2 27.01(7) . .
O2 Sm1 S2 156.55(9) . .
O9W Sm1 S2 102.66(8) . .
O6 Sm1 S2 27.77(6) . .
O1 Sm1 S2 151.96(7) . .
O4 Sm1 S1 78.76(8) 3_755 .
O7 Sm1 S1 101.02(8) 3_655 .
O3 Sm1 S1 95.03(8) 4_566 .
O8 Sm1 S1 86.33(7) 4_565 .
O5 Sm1 S1 152.74(7) . .
O2 Sm1 S1 25.18(9) . .
O9W Sm1 S1 76.06(8) . .
O6 Sm1 S1 152.35(7) . .
O1 Sm1 S1 26.34(7) . .
S2 Sm1 S1 178.26(3) . .
O4 Sm1 K1 63.65(8) 3_755 3_755
O7 Sm1 K1 40.02(8) 3_655 3_755
O3 Sm1 K1 130.54(8) 4_566 3_755
O8 Sm1 K1 79.33(8) 4_565 3_755
O5 Sm1 K1 124.91(8) . 3_755
O2 Sm1 K1 37.55(9) . 3_755
O9W Sm1 K1 127.48(8) . 3_755
O6 Sm1 K1 109.28(7) . 3_755
O1 Sm1 K1 85.59(7) . 3_755
S2 Sm1 K1 120.44(2) . 3_755
S1 Sm1 K1 61.27(3) . 3_755
O1 K1 O5 155.93(11) . 4_666
O1 K1 O8 113.77(12) . 1_655
O5 K1 O8 59.17(9) 4_666 1_655
O1 K1 O2 70.16(11) . 3_755
O5 K1 O2 132.84(11) 4_666 3_755
O8 K1 O2 104.38(9) 1_655 3_755
O1 K1 O6 79.70(11) . 2_755
O5 K1 O6 76.23(9) 4_666 2_755
O8 K1 O6 75.44(9) 1_655 2_755
O2 K1 O6 147.02(10) 3_755 2_755
O1 K1 O7 80.94(11) . 1_655
O5 K1 O7 103.26(9) 4_666 1_655
O8 K1 O7 47.43(8) 1_655 1_655
O2 K1 O7 61.07(9) 3_755 1_655
O6 K1 O7 101.92(9) 2_755 1_655
O1 K1 O9W 107.89(12) . 2_745
O5 K1 O9W 91.67(10) 4_666 2_745
O8 K1 O9W 129.01(10) 1_655 2_745
O2 K1 O9W 63.80(10) 3_755 2_745
O6 K1 O9W 141.67(10) 2_755 2_745
O7 K1 O9W 116.30(10) 1_655 2_745
O1 K1 O4 76.42(10) . 4_566
O5 K1 O4 92.25(9) 4_666 4_566
O8 K1 O4 132.72(9) 1_655 4_566
O2 K1 O4 121.78(9) 3_755 4_566
O6 K1 O4 60.66(9) 2_755 4_566
O7 K1 O4 153.45(10) 1_655 4_566
O9W K1 O4 84.12(9) 2_745 4_566
O1 K1 O3 61.65(11) . 4_566
O5 K1 O3 123.20(9) 4_666 4_566
O8 K1 O3 174.05(10) 1_655 4_566
O2 K1 O3 78.03(9) 3_755 4_566
O6 K1 O3 99.53(9) 2_755 4_566
O7 K1 O3 132.21(9) 1_655 4_566
O9W K1 O3 56.94(9) 2_745 4_566
O4 K1 O3 44.02(8) 4_566 4_566
O1 K1 S2 96.44(10) . 1_655
O5 K1 S2 81.57(7) 4_666 1_655
O8 K1 S2 23.49(6) 1_655 1_655
O2 K1 S2 83.73(7) 3_755 1_655
O6 K1 S2 86.70(7) 2_755 1_655
O7 K1 S2 24.11(6) 1_655 1_655
O9W K1 S2 127.94(7) 2_745 1_655
O4 K1 S2 147.26(7) 4_566 1_655
O3 K1 S2 155.21(7) 4_566 1_655
O1 K1 S1 74.83(9) . 4_566
O5 K1 S1 102.79(7) 4_666 4_566
O8 K1 S1 154.69(7) 1_655 4_566
O2 K1 S1 100.94(7) 3_755 4_566
O6 K1 S1 83.27(7) 2_755 4_566
O7 K1 S1 153.92(7) 1_655 4_566
O9W K1 S1 63.85(7) 2_745 4_566
O4 K1 S1 22.98(5) 4_566 4_566
O3 K1 S1 23.52(6) 4_566 4_566
S2 K1 S1 167.73(4) 1_655 4_566
O1 K1 S2 142.53(8) . 4_666
O5 K1 S2 19.87(6) 4_666 4_666
O8 K1 S2 75.28(7) 1_655 4_666
O2 K1 S2 145.49(8) 3_755 4_666
O6 K1 S2 67.21(7) 2_755 4_666
O7 K1 S2 121.71(7) 1_655 4_666
O9W K1 S2 89.17(7) 2_745 4_666
O4 K1 S2 72.39(6) 4_566 4_666
O3 K1 S2 105.92(7) 4_566 4_666
S2 K1 S2 98.63(4) 1_655 4_666
S1 K1 S2 84.01(4) 4_566 4_666
O1 S1 O4 113.0(2) . .
O1 S1 O2 106.3(3) . .
O4 S1 O2 110.7(2) . .
O1 S1 O3 111.1(2) . .
O4 S1 O3 106.79(19) . .
O2 S1 O3 109.0(2) . .
O1 S1 Sm1 61.9(2) . .
O4 S1 Sm1 132.74(14) . .
O2 S1 Sm1 44.72(16) . .
O3 S1 Sm1 118.94(13) . .
O1 S1 K1 102.5(2) . 4_565
O4 S1 K1 56.49(13) . 4_565
O2 S1 K1 151.20(16) . 4_565
O3 S1 K1 59.01(13) . 4_565
Sm1 S1 K1 163.41(4) . 4_565
O8 S2 O7 107.33(18) . .
O8 S2 O6 110.94(19) . .
O7 S2 O6 111.79(19) . .
O8 S2 O5 110.98(18) . .
O7 S2 O5 110.17(19) . .
O6 S2 O5 105.67(18) . .
O8 S2 Sm1 126.76(12) . .
O7 S2 Sm1 125.54(14) . .
O6 S2 Sm1 57.39(13) . .
O5 S2 Sm1 48.28(12) . .
O8 S2 K1 51.39(12) . 1_455
O7 S2 K1 56.47(13) . 1_455
O6 S2 K1 134.30(14) . 1_455
O5 S2 K1 119.93(13) . 1_455
Sm1 S2 K1 168.07(4) . 1_455
O8 S2 K1 118.84(13) . 4_465
O7 S2 K1 70.18(14) . 4_465
O6 S2 K1 127.00(14) . 4_465
O5 S2 K1 40.40(12) . 4_465
Sm1 S2 K1 78.18(3) . 4_465
K1 S2 K1 92.70(4) 1_455 4_465
S1 O1 K1 132.5(2) . .
S1 O1 Sm1 91.8(2) . .
K1 O1 Sm1 110.26(14) . .
S1 O2 Sm1 110.1(2) . .
S1 O2 K1 132.4(2) . 3_755
Sm1 O2 K1 111.30(12) . 3_755
S1 O3 Sm1 130.68(19) . 4_565
S1 O3 K1 97.47(14) . 4_565
Sm1 O3 K1 111.89(12) 4_565 4_565
S1 O4 Sm1 147.9(2) . 3_755
S1 O4 K1 100.53(15) . 4_565
Sm1 O4 K1 107.20(11) 3_755 4_565
S2 O5 Sm1 104.71(16) . .
S2 O5 K1 119.73(17) . 4_465
Sm1 O5 K1 113.47(11) . 4_465
S2 O6 Sm1 94.83(15) . .
S2 O6 K1 138.84(17) . 2_745
Sm1 O6 K1 105.90(10) . 2_745
S2 O7 Sm1 149.5(2) . 3_655
S2 O7 K1 99.42(15) . 1_455
Sm1 O7 K1 109.15(11) 3_655 1_455
S2 O8 Sm1 142.81(18) . 4_566
S2 O8 K1 105.12(15) . 1_455
Sm1 O8 K1 112.00(11) 4_566 1_455
Sm1 O9W K1 123.98(13) . 2_755
Sm1 O9W H1A 120.0 . .
K1 O9W H1A 115.5 2_755 .
Sm1 O9W H1B 120.0 . .
K1 O9W H1B 8.1 2_755 .
H1A O9W H1B 120.0 . .

loop_
_geom_bond_atom_site_label_1
_geom_bond_atom_site_label_2
_geom_bond_distance
_geom_bond_site_symmetry_2
Sm1 O4 2.357(3) 3_755
Sm1 O7 2.386(3) 3_655
Sm1 O3 2.397(3) 4_566
Sm1 O8 2.435(3) 4_565
Sm1 O5 2.435(3) .
Sm1 O2 2.442(4) .
Sm1 O9W 2.524(3) .
Sm1 O6 2.667(3) .
Sm1 O1 2.876(5) .
K1 O1 2.777(4) .
K1 O5 2.825(3) 4_666
K1 O8 2.868(3) 1_655
K1 O2 2.877(4) 3_755
K1 O6 2.879(3) 2_755
K1 O7 2.994(3) 1_655
K1 O9W 3.002(4) 2_745
K1 O4 3.117(3) 4_566
K1 O3 3.177(3) 4_566
S1 O1 1.447(4) .
S1 O4 1.460(3) .
S1 O2 1.477(4) .
S1 O3 1.479(3) .
S2 O8 1.463(3) .
S2 O7 1.467(3) .
S2 O6 1.475(3) .
S2 O5 1.481(3) .
O2 K1 2.877(4) 3_755
O3 Sm1 2.397(3) 4_565
O3 K1 3.177(3) 4_565
O4 Sm1 2.357(3) 3_755
O4 K1 3.117(3) 4_565
O5 K1 2.825(3) 4_465
O6 K1 2.879(3) 2_745
O7 Sm1 2.386(3) 3_655
O7 K1 2.994(3) 1_455
O8 Sm1 2.435(3) 4_566
O8 K1 2.868(3) 1_455
O9W K1 3.002(4) 2_755
O9W H1A 0.8500 .
O9W H1B 0.8500 .
